data_4518106
loop_
_publ_author_name
'Dalabehera, Nihar Ranjan'
'Meher, Sagarika'
'Bhusana Palai, Bibhuti'
'Sharma, Nagendra K.'

_publ_section_title
;
 Instability of Amide Bond with Trifluoroacetic Acid (20%): Synthesis,
 Conformational Analysis, and Mechanistic Insights into Cleavable Amide
 Bond Comprising \b-Troponylhydrazino Acid.
;
_journal_issue 40
_journal_name_full 'ACS omega'
_journal_page_first 26141
_journal_page_last 26152
_journal_paper_doi 10.1021/acsomega.0c03729
_journal_volume 5
_journal_year 2020
_chemical_absolute_configuration syn
_chemical_formula_moiety '0.06(C31 H42 N4 O7)'
_chemical_formula_sum 'C1.97 H2.67 N0.25 O0.44'
_chemical_formula_weight 37.00
_space_group_crystal_system orthorhombic
_space_group_IT_number 19
_space_group_name_Hall 'P 2ac 2ab'
_space_group_name_H-M_alt 'P 21 21 21'
_atom_sites_solution_hydrogens mixed
_atom_sites_solution_primary dual
_audit_creation_date 2018-12-04
_audit_creation_method
;
Olex2 1.2-ac3
(compiled 2017.02.24 svn.r3390 for Rigaku Oxford Diffraction, GUI svn.r5318)
;
_cell_angle_alpha 90
_cell_angle_beta 90
_cell_angle_gamma 90
_cell_formula_units_Z 63
_cell_length_a 11.5951(2)
_cell_length_b 15.3645(3)
_cell_length_c 18.9752(5)
_cell_measurement_reflns_used 14077
_cell_measurement_temperature 296.54(18)
_cell_measurement_theta_max 79.4510
_cell_measurement_theta_min 4.4560
_cell_volume 3380.49(13)
_computing_cell_refinement 'CrysAlisPro 1.171.39.46b (Rigaku OD, 2018)'
_computing_data_collection 'CrysAlisPro 1.171.39.46b (Rigaku OD, 2018)'
_computing_data_reduction 'CrysAlisPro 1.171.39.46b (Rigaku OD, 2018)'
_computing_molecular_graphics 'Olex2 (Dolomanov et al., 2009)'
_computing_publication_material 'Olex2 (Dolomanov et al., 2009)'
_computing_structure_refinement 'ShelXL (Sheldrick, 2015)'
_computing_structure_solution 'ShelXT (Sheldrick, 2015)'
_diffrn_ambient_environment air
_diffrn_ambient_temperature 296.54(18)
_diffrn_detector 'CCD plate'
_diffrn_detector_type 'Pilatus 200K'
_diffrn_measured_fraction_theta_full 1.000
_diffrn_measured_fraction_theta_max 1.000
_diffrn_measurement_details
;
List of Runs (angles in degrees, time in seconds):

  # Type    Start    End  Width  t~exp~   \w     \q     \k     \f   Frames
--------------------------------------------------------------------------
  1  \w     37.00 119.00   0.50    2.00    --   51.98-151.00 -46.00  164
  2  \w     21.00  72.00   0.50    2.00    --   51.98-122.00 114.00  102
  3  \w    104.00 136.00   0.50    7.00    --  111.00-151.00 -46.00   64
  4  \w     57.00  82.00   0.50    7.00    --  111.00-122.00 114.00   50
  5  \w    100.00 125.00   0.50    7.00    --  111.00 151.00  -3.00   50
  6  \w     96.00 151.00   0.50    7.00    --  111.00 122.00-163.00  110
  7  \w     39.00  69.00   0.50    2.00    --   51.98  77.00   0.00   60
  8  \w     83.00 114.00   0.50    2.00    --   51.98  77.00   0.00   62
  9  \w     85.00 110.00   0.50    2.00    --   51.98  37.00-180.00   50
 10  \w    -10.00  21.00   0.50    2.00    --   51.98 -77.00  90.00   62
 11  \w    -15.00  42.00   0.50    2.00    --   51.98 -19.00 -60.00  114
 12  \w     27.00  72.00   0.50    2.00    --   51.98 -77.00  90.00   90
 13  \w     -6.00  51.00   0.50    2.00    --   51.98 -37.00  30.00  114
 14  \w      6.00  53.00   0.50    2.00    --   51.98 -37.00-180.00   94
 15  \w     88.00 113.00   0.50    7.00    --  111.00 -15.00-150.00   50
 16  \w    110.00 167.00   0.50    7.00    --  111.00  15.00 120.00  114
 17  \w     43.00  68.00   0.50    7.00    --  111.00 -15.00-150.00   50
 18  \w     58.00  88.00   0.50    7.00    --  111.00 178.00-120.00   60
 19  \w     43.00 111.00   0.50    7.00    --  111.00-111.00 120.00  136
 20  \w     49.00 110.00   0.50    7.00    --  111.00 -61.00 -60.00  122
 21  \w     58.00  84.00   0.50    7.00    --  111.00 -77.00 120.00   52
 22  \w     56.00 114.00   0.50    7.00    --  111.00 -45.00 -60.00  116
 23  \w     44.00  83.00   0.50    7.00    --  111.00 -30.00-120.00   78
 24  \w     91.00 122.00   0.50    7.00    --  111.00 -77.00 120.00   62
 25  \w     44.00  78.00   0.50    7.00    --  111.00 -94.00-120.00   68
 26  \w     48.00  87.00   0.50    7.00    --  111.00 -45.00-180.00   78
 27  \w     64.00 109.00   0.50    7.00    --  111.00 -94.00 -60.00   90
 28  \w    117.00 142.00   0.50    7.00    --  111.00 178.00-120.00   50
 29  \w    117.00 142.00   0.50    7.00    --  111.00  45.00 -90.00   50
 30  \w     52.00 114.00   0.50    7.00    --  111.00 -45.00-120.00  124
;
_diffrn_measurement_device 'four-circle diffractometer'
_diffrn_measurement_device_type 'SuperNova, Dual, Cu at home/near, Pilatus 200K'
_diffrn_measurement_method '\w scans'
_diffrn_orient_matrix_type 'CrysAlisPro convention (1999,Acta A55,543-557)'
_diffrn_orient_matrix_UB_11 0.0220890000
_diffrn_orient_matrix_UB_12 -0.0389682000
_diffrn_orient_matrix_UB_13 -0.0736490000
_diffrn_orient_matrix_UB_21 0.0148871000
_diffrn_orient_matrix_UB_22 -0.0908371000
_diffrn_orient_matrix_UB_23 0.0331651000
_diffrn_orient_matrix_UB_31 -0.1300432000
_diffrn_orient_matrix_UB_32 -0.0169698000
_diffrn_orient_matrix_UB_33 -0.0087507000
_diffrn_radiation_monochromator mirror
_diffrn_radiation_probe x-ray
_diffrn_radiation_type CuK\a
_diffrn_radiation_wavelength 1.54184
_diffrn_reflns_av_R_equivalents 0.0852
_diffrn_reflns_av_unetI/netI 0.0553
_diffrn_reflns_Laue_measured_fraction_full 1.000
_diffrn_reflns_Laue_measured_fraction_max 1.000
_diffrn_reflns_limit_h_max 10
_diffrn_reflns_limit_h_min -14
_diffrn_reflns_limit_k_max 18
_diffrn_reflns_limit_k_min -19
_diffrn_reflns_limit_l_max 23
_diffrn_reflns_limit_l_min -23
_diffrn_reflns_number 25955
_diffrn_reflns_point_group_measured_fraction_full 0.986
_diffrn_reflns_point_group_measured_fraction_max 0.979
_diffrn_reflns_theta_full 67.684
_diffrn_reflns_theta_max 74.474
_diffrn_reflns_theta_min 3.702
_diffrn_source 'micro-focus sealed X-ray tube'
_diffrn_source_type 'SuperNova (Cu) X-ray Source'
_exptl_absorpt_coefficient_mu 0.667
_exptl_absorpt_correction_T_max 1.00000
_exptl_absorpt_correction_T_min 0.31601
_exptl_absorpt_correction_type multi-scan
_exptl_absorpt_process_details
;
CrysAlisPro 1.171.39.46b (Rigaku Oxford Diffraction, 2018)
Empirical absorption correction using spherical harmonics,
 implemented in SCALE3 ABSPACK scaling algorithm.
;
_exptl_crystal_colour 'metallic light brown'
_exptl_crystal_colour_lustre metallic
_exptl_crystal_colour_modifier light
_exptl_crystal_colour_primary brown
_exptl_crystal_density_diffrn 1.145
_exptl_crystal_description needle
_exptl_crystal_F_000 1248
_exptl_crystal_size_max 0.01
_exptl_crystal_size_mid 0.002
_exptl_crystal_size_min 0.001
_refine_diff_density_max 0.167
_refine_diff_density_min -0.276
_refine_diff_density_rms 0.046
_refine_ls_abs_structure_details
;
 Flack x determined using 1895 quotients [(I+)-(I-)]/[(I+)+(I-)]
 (Parsons, Flack and Wagner, Acta Cryst. B69 (2013) 249-259).
;
_refine_ls_abs_structure_Flack 0.04(16)
_refine_ls_extinction_method none
_refine_ls_goodness_of_fit_ref 1.057
_refine_ls_hydrogen_treatment mixed
_refine_ls_matrix_type full
_refine_ls_number_parameters 389
_refine_ls_number_reflns 6767
_refine_ls_number_restraints 0
_refine_ls_restrained_S_all 1.057
_refine_ls_R_factor_all 0.0811
_refine_ls_R_factor_gt 0.0683
_refine_ls_shift/su_max 0.000
_refine_ls_shift/su_mean 0.000
_refine_ls_structure_factor_coef Fsqd
_refine_ls_weighting_details 'w=1/[\s^2^(Fo^2^)+(0.1525P)^2^] where P=(Fo^2^+2Fc^2^)/3'
_refine_ls_weighting_scheme calc
_refine_ls_wR_factor_gt 0.2023
_refine_ls_wR_factor_ref 0.2176
_reflns_Friedel_coverage 0.751
_reflns_Friedel_fraction_full 0.967
_reflns_Friedel_fraction_max 0.953
_reflns_number_gt 5317
_reflns_number_total 6767
_reflns_threshold_expression 'I > 2\s(I)'
_cod_data_source_file ao0c03729_si_003.cif
_cod_data_source_block nks_nrd-tr-tptd
_cod_depositor_comments 'Adding full bibliography for 4518104--4518107.cif.'
_cod_database_code 4518106
_shelx_shelxl_version_number 2016/4
_chemical_oxdiff_formula 'C H N O '
_shelx_space_group_comment
;
The symmetry employed for this shelxl refinement is uniquely defined
by the following loop, which should always be used as a source of
symmetry information in preference to the above space-group names.
They are only intended as comments.
;
_diffrn_oxdiff_ac3_digest_frames
;
01433cd7ff60f9cc606e500f6d8362dd3700031320e
;
_reflns_odcompleteness_completeness 99.95
_reflns_odcompleteness_iscentric 1
_reflns_odcompleteness_theta 74.33
_olex2_refinement_description
;
1. Fixed Uiso
 At 1.2 times of:
  All C(H) groups, All C(H,H) groups, All N(H) groups
 At 1.5 times of:
  All C(H,H,H) groups
2.a Ternary CH refined with riding coordinates:
 C00I(H00I), C00K(H00K), C1(H1)
2.b Secondary CH2 refined with riding coordinates:
 C00J(H00A,H00B), C00M(H00C,H00D), C00N(H00E,H00F), C00W(H00P,H00Q)
2.c Aromatic/amide H refined with riding coordinates:
 N004(H004), N008(H008), N009(H009), C00L(H00L), C00S(H00S), C00T(H00T),
 C00U(H00U), C00Y(H00Y), C00Z(H00Z), C010(H010), C011(H011), C012(H012)
2.d Idealised Me refined as rotating group:
 C00Q(H00G,H00H,H00J), C00V(H00M,H00N,H00O), C00X(H00V,H00W,H00X), C013(H01A,
 H01B,H01C), C2(H2A,H2B,H2C), C3(H3A,H3B,H3C)
;
_olex2_submission_special_instructions 'No special instructions were received'
_oxdiff_exptl_absorpt_empirical_details
;
Empirical correction (ABSPACK) includes:
- Absorption correction using spherical harmonics
- Frame scaling
;
_oxdiff_exptl_absorpt_empirical_full_max 5.829
_oxdiff_exptl_absorpt_empirical_full_min 0.180

loop_
_space_group_symop_operation_xyz
'x, y, z'
'-x+1/2, -y, z+1/2'
'-x, y+1/2, -z+1/2'
'x+1/2, -y+1/2, -z'

loop_
_atom_site_label
_atom_site_type_symbol
_atom_site_fract_x
_atom_site_fract_y
_atom_site_fract_z
_atom_site_U_iso_or_equiv
_atom_site_adp_type
_atom_site_occupancy
_atom_site_site_symmetry_order
_atom_site_calc_flag
_atom_site_refinement_flags_posn
_atom_site_refinement_flags_adp
_atom_site_refinement_flags_occupancy
_atom_site_disorder_assembly
_atom_site_disorder_group
O001 O -0.0148(2) 0.42867(19) 0.63801(19) 0.0867(8) Uani 1 1 d . . . . .
O002 O 0.2429(2) 0.69732(16) 0.64539(18) 0.0857(8) Uani 1 1 d . . . . .
O003 O 0.3146(2) 0.83497(16) 0.64064(19) 0.0850(8) Uani 1 1 d . . . . .
N004 N 0.1038(2) 0.54245(18) 0.65602(18) 0.0700(7) Uani 1 1 d . . . . .
H004 H 0.148873 0.580096 0.636863 0.084 Uiso 1 1 calc R . . . .
O005 O 0.4025(3) 0.48511(18) 0.5021(2) 0.1008(10) Uani 1 1 d . . . . .
O006 O 0.0331(2) 0.6458(2) 0.4953(2) 0.1056(11) Uani 1 1 d . . . . .
N007 N 0.3960(2) 0.65452(16) 0.54105(19) 0.0715(8) Uani 1 1 d . . . . .
N008 N 0.1691(2) 0.54644(18) 0.51724(17) 0.0681(7) Uani 1 1 d . . . . .
H008 H 0.241651 0.535160 0.519344 0.082 Uiso 1 1 calc R . . . .
N009 N 0.3926(2) 0.73522(17) 0.5744(2) 0.0820(9) Uani 1 1 d . . . . .
H009 H 0.442773 0.774517 0.564354 0.098 Uiso 1 1 calc R . . . .
C00A C 0.0544(2) 0.4822(2) 0.6155(2) 0.0653(8) Uani 1 1 d . . . . .
C00B C 0.3101(3) 0.7511(2) 0.6225(2) 0.0709(8) Uani 1 1 d . . . . .
C00C C 0.4934(2) 0.6040(2) 0.5555(2) 0.0739(9) Uani 1 1 d . . . . .
C00D C 0.4934(3) 0.5173(2) 0.5243(3) 0.0850(11) Uani 1 1 d . . . . .
O00E O -0.0535(4) 0.6615(3) 0.7101(3) 0.1300(15) Uani 1 1 d . . . . .
C00F C 0.1358(3) 0.6242(2) 0.4941(2) 0.0726(8) Uani 1 1 d . . . . .
O00G O 0.0142(6) 0.6394(3) 0.8179(3) 0.1429(17) Uani 1 1 d . . . . .
C00H C 0.0074(4) 0.6226(3) 0.7497(3) 0.0937(12) Uani 1 1 d . . . . .
C00I C 0.0842(3) 0.5465(3) 0.7306(2) 0.0791(9) Uani 1 1 d . . . . .
H00I H 0.041989 0.493539 0.743394 0.095 Uiso 1 1 calc R . . . .
C00J C 0.2245(3) 0.6862(3) 0.4665(3) 0.0831(11) Uani 1 1 d . . . . .
H00A H 0.215724 0.740340 0.492208 0.100 Uiso 1 1 calc R . . . .
H00B H 0.205224 0.698311 0.417738 0.100 Uiso 1 1 calc R . . . .
C00K C 0.0876(3) 0.4798(2) 0.5391(2) 0.0747(9) Uani 1 1 d . . . . .
H00K H 0.017088 0.487793 0.511415 0.090 Uiso 1 1 calc R . . . .
C00L C 0.5727(3) 0.6332(3) 0.6037(3) 0.0952(13) Uani 1 1 d . . . . .
H00L H 0.552959 0.685248 0.625580 0.114 Uiso 1 1 calc R . . . .
C00M C 0.3519(3) 0.6620(3) 0.4687(3) 0.0809(10) Uani 1 1 d . . . . .
H00C H 0.362951 0.606945 0.444615 0.097 Uiso 1 1 calc R . . . .
H00D H 0.396001 0.705892 0.443774 0.097 Uiso 1 1 calc R . . . .
C00N C 0.1984(4) 0.5442(4) 0.7713(3) 0.0972(12) Uani 1 1 d . . . . .
H00E H 0.241665 0.596819 0.761197 0.117 Uiso 1 1 calc R . . . .
H00F H 0.182292 0.543230 0.821453 0.117 Uiso 1 1 calc R . . . .
C00O C 0.2708(4) 0.4662(4) 0.7524(3) 0.0933(12) Uani 1 1 d . . . . .
C00P C 0.2260(3) 0.8736(3) 0.6865(3) 0.0877(12) Uani 1 1 d . . . . .
C00Q C 0.1086(4) 0.8630(4) 0.6519(5) 0.126(2) Uani 1 1 d . . . . .
H00G H 0.111932 0.884428 0.604407 0.189 Uiso 1 1 calc GR . . . .
H00H H 0.052067 0.895423 0.677947 0.189 Uiso 1 1 calc GR . . . .
H00J H 0.087710 0.802589 0.651474 0.189 Uiso 1 1 calc GR . . . .
C00R C 0.5982(5) 0.4668(4) 0.5183(5) 0.120(2) Uani 1 1 d . . . . .
C00S C 0.7034(5) 0.4729(5) 0.5515(5) 0.136(3) Uani 1 1 d . . . . .
H00S H 0.758497 0.432272 0.537788 0.163 Uiso 1 1 calc R . . . .
C00T C 0.6796(4) 0.5977(4) 0.6257(5) 0.126(2) Uani 1 1 d . . . . .
H00T H 0.714034 0.626745 0.663198 0.151 Uiso 1 1 calc R . . . .
C00U C 0.7377(5) 0.5310(5) 0.6023(5) 0.130(2) Uani 1 1 d . . . . .
H00U H 0.810127 0.521899 0.622065 0.156 Uiso 1 1 calc R . . . .
C00V C 0.2310(5) 0.8339(4) 0.7586(3) 0.1098(15) Uani 1 1 d . . . . .
H00M H 0.209129 0.773738 0.755835 0.165 Uiso 1 1 calc GR . . . .
H00N H 0.178999 0.864186 0.789346 0.165 Uiso 1 1 calc GR . . . .
H00O H 0.308117 0.838319 0.776626 0.165 Uiso 1 1 calc GR . . . .
C00W C 0.1354(6) 0.3901(3) 0.5216(3) 0.1139(19) Uani 1 1 d . . . . .
H00P H 0.206857 0.382358 0.547446 0.137 Uiso 1 1 calc R . . . .
H00Q H 0.081370 0.346846 0.538826 0.137 Uiso 1 1 calc R . . . .
C00X C 0.2632(6) 0.9688(3) 0.6886(4) 0.123(2) Uani 1 1 d . . . . .
H00V H 0.341234 0.972643 0.705271 0.185 Uiso 1 1 calc GR . . . .
H00W H 0.213390 1.000659 0.719697 0.185 Uiso 1 1 calc GR . . . .
H00X H 0.258526 0.993138 0.642058 0.185 Uiso 1 1 calc GR . . . .
C00Y C 0.2382(5) 0.3847(4) 0.7718(4) 0.124(2) Uani 1 1 d . . . . .
H00Y H 0.171173 0.376854 0.797934 0.149 Uiso 1 1 calc R . . . .
C00Z C 0.4034(8) 0.3258(7) 0.7146(6) 0.171(4) Uani 1 1 d . . . . .
H00Z H 0.450687 0.278615 0.704144 0.205 Uiso 1 1 calc R . . . .
C010 C 0.3667(5) 0.4758(6) 0.7120(5) 0.143(3) Uani 1 1 d . . . . .
H010 H 0.388021 0.531350 0.697384 0.171 Uiso 1 1 calc R . . . .
C011 C 0.3042(8) 0.3133(5) 0.7530(6) 0.159(3) Uani 1 1 d . . . . .
H011 H 0.281686 0.257515 0.766068 0.191 Uiso 1 1 calc R . . . .
C012 C 0.4327(7) 0.4064(8) 0.6920(6) 0.182(5) Uani 1 1 d . . . . .
H012 H 0.496905 0.414457 0.663375 0.218 Uiso 1 1 calc R . . . .
C013 C -0.0551(10) 0.7089(6) 0.8453(5) 0.177(4) Uani 1 1 d . . . . .
H01A H -0.047617 0.759030 0.815400 0.266 Uiso 1 1 calc GR . . . .
H01B H -0.029686 0.723246 0.891990 0.266 Uiso 1 1 calc GR . . . .
H01C H -0.134373 0.690988 0.846701 0.266 Uiso 1 1 calc GR . . . .
C1 C 0.1589(14) 0.3712(6) 0.4446(6) 0.215(7) Uani 1 1 d . . . . .
H1 H 0.210710 0.416727 0.427046 0.258 Uiso 1 1 calc R . . . .
C2 C 0.225(2) 0.2836(7) 0.4411(9) 0.370(18) Uani 1 1 d . . . . .
H2A H 0.285985 0.283664 0.475286 0.556 Uiso 1 1 calc GR . . . .
H2B H 0.256909 0.276136 0.394833 0.556 Uiso 1 1 calc GR . . . .
H2C H 0.172772 0.236615 0.451031 0.556 Uiso 1 1 calc GR . . . .
C3 C 0.0546(19) 0.3742(15) 0.4029(6) 0.326(15) Uani 1 1 d . . . . .
H3A H -0.010560 0.361201 0.432231 0.489 Uiso 1 1 calc GR . . . .
H3B H 0.059445 0.332182 0.365571 0.489 Uiso 1 1 calc GR . . . .
H3C H 0.045708 0.431357 0.383075 0.489 Uiso 1 1 calc GR . . . .
H00R H 0.580(7) 0.422(5) 0.486(4) 0.14(2) Uiso 1 1 d . . . . .

loop_
_atom_site_aniso_label
_atom_site_aniso_U_11
_atom_site_aniso_U_22
_atom_site_aniso_U_33
_atom_site_aniso_U_23
_atom_site_aniso_U_13
_atom_site_aniso_U_12
O001 0.0688(12) 0.0844(14) 0.107(2) -0.0028(14) 0.0190(14) -0.0213(11)
O002 0.0738(13) 0.0686(11) 0.115(2) -0.0081(14) 0.0309(14) -0.0140(10)
O003 0.0782(13) 0.0615(11) 0.115(2) -0.0094(13) 0.0164(15) -0.0060(10)
N004 0.0606(12) 0.0661(12) 0.0833(19) 0.0039(13) 0.0031(13) -0.0072(10)
O005 0.0844(16) 0.0709(13) 0.147(3) -0.0151(17) 0.0069(18) 0.0117(12)
O006 0.0580(12) 0.113(2) 0.146(3) 0.044(2) -0.0031(15) 0.0176(13)
N007 0.0525(11) 0.0617(12) 0.100(2) 0.0037(14) 0.0174(14) 0.0056(10)
N008 0.0541(11) 0.0695(13) 0.0806(18) 0.0105(13) 0.0023(12) 0.0006(10)
N009 0.0645(13) 0.0583(12) 0.123(3) -0.0008(15) 0.0255(16) -0.0045(10)
C00A 0.0432(10) 0.0675(14) 0.085(2) 0.0032(16) 0.0031(13) 0.0005(10)
C00B 0.0566(14) 0.0606(14) 0.096(2) -0.0045(16) 0.0102(16) -0.0010(11)
C00C 0.0507(13) 0.0709(16) 0.100(3) 0.0122(17) 0.0148(16) 0.0033(11)
C00D 0.0650(17) 0.0719(17) 0.118(3) 0.004(2) 0.0189(19) 0.0123(14)
O00E 0.115(3) 0.137(3) 0.138(3) -0.007(3) 0.003(3) 0.047(3)
C00F 0.0598(15) 0.0804(17) 0.078(2) 0.0172(18) -0.0050(15) 0.0097(13)
O00G 0.199(5) 0.121(3) 0.109(3) -0.027(2) 0.020(3) 0.033(3)
C00H 0.091(2) 0.089(2) 0.102(3) -0.007(2) 0.022(2) -0.006(2)
C00I 0.0780(19) 0.0771(18) 0.082(2) -0.0011(18) 0.0087(18) -0.0072(15)
C00J 0.0714(18) 0.0809(19) 0.097(3) 0.030(2) 0.0104(19) 0.0137(15)
C00K 0.0620(15) 0.0771(17) 0.085(2) 0.0050(17) -0.0048(16) -0.0133(13)
C00L 0.074(2) 0.080(2) 0.131(4) 0.014(2) 0.000(2) 0.0004(16)
C00M 0.0686(17) 0.0782(18) 0.096(3) 0.018(2) 0.0262(19) 0.0072(14)
C00N 0.102(3) 0.100(3) 0.090(3) -0.002(2) -0.019(2) -0.007(2)
C00O 0.081(2) 0.110(3) 0.089(3) 0.013(3) -0.010(2) 0.000(2)
C00P 0.0746(19) 0.0746(19) 0.114(3) -0.021(2) -0.001(2) 0.0110(15)
C00Q 0.083(3) 0.117(4) 0.177(6) -0.031(4) -0.021(3) 0.031(3)
C00R 0.086(3) 0.102(3) 0.173(6) -0.007(4) 0.017(3) 0.033(2)
C00S 0.082(3) 0.127(5) 0.199(7) 0.037(5) 0.032(4) 0.047(3)
C00T 0.081(3) 0.117(4) 0.181(6) 0.033(4) -0.030(3) 0.004(2)
C00U 0.077(3) 0.129(4) 0.184(7) 0.039(5) -0.005(3) 0.016(3)
C00V 0.111(3) 0.104(3) 0.114(4) -0.017(3) 0.014(3) -0.003(3)
C00W 0.154(5) 0.072(2) 0.116(4) -0.015(2) 0.053(4) -0.022(2)
C00X 0.146(5) 0.074(2) 0.150(5) -0.025(3) 0.005(4) 0.007(3)
C00Y 0.107(3) 0.125(4) 0.139(5) 0.045(4) 0.016(4) 0.008(3)
C00Z 0.132(5) 0.188(8) 0.193(9) 0.030(7) 0.011(6) 0.076(6)
C010 0.086(3) 0.157(6) 0.186(7) 0.068(6) 0.025(4) 0.009(3)
C011 0.149(6) 0.119(5) 0.208(9) 0.043(6) -0.003(6) 0.038(4)
C012 0.113(4) 0.217(10) 0.216(10) 0.082(9) 0.059(6) 0.056(6)
C013 0.233(10) 0.148(6) 0.151(7) -0.046(5) 0.057(7) 0.048(7)
C1 0.360(16) 0.130(5) 0.156(7) -0.073(6) 0.136(10) -0.127(8)
C2 0.64(4) 0.131(7) 0.34(2) -0.102(11) 0.32(3) -0.052(15)
C3 0.41(3) 0.43(3) 0.139(8) -0.112(13) 0.026(12) -0.26(2)

loop_
_atom_type_symbol
_atom_type_description
_atom_type_scat_dispersion_real
_atom_type_scat_dispersion_imag
_atom_type_scat_source
C C 0.0181 0.0091 'International Tables Vol C Tables 4.2.6.8 and 6.1.1.4'
H H 0.0000 0.0000 'International Tables Vol C Tables 4.2.6.8 and 6.1.1.4'
N N 0.0311 0.0180 'International Tables Vol C Tables 4.2.6.8 and 6.1.1.4'
O O 0.0492 0.0322 'International Tables Vol C Tables 4.2.6.8 and 6.1.1.4'

loop_
_geom_angle_atom_site_label_1
_geom_angle_atom_site_label_2
_geom_angle_atom_site_label_3
_geom_angle
_geom_angle_site_symmetry_1
_geom_angle_site_symmetry_3
_geom_angle_publ_flag
C00B O003 C00P 121.0(3) . . ?
C00A N004 H004 119.0 . . ?
C00A N004 C00I 122.1(3) . . ?
C00I N004 H004 119.0 . . ?
N009 N007 C00C 115.4(3) . . ?
N009 N007 C00M 110.2(3) . . ?
C00C N007 C00M 120.5(3) . . ?
C00F N008 H008 118.7 . . ?
C00F N008 C00K 122.6(3) . . ?
C00K N008 H008 118.7 . . ?
N007 N009 H009 120.3 . . ?
C00B N009 N007 119.4(3) . . ?
C00B N009 H009 120.3 . . ?
O001 C00A N004 123.1(4) . . ?
O001 C00A C00K 119.2(3) . . ?
N004 C00A C00K 117.7(3) . . ?
O002 C00B O003 126.1(3) . . ?
O002 C00B N009 125.1(3) . . ?
O003 C00B N009 108.8(3) . . ?
N007 C00C C00D 115.3(3) . . ?
C00L C00C N007 119.3(4) . . ?
C00L C00C C00D 124.7(3) . . ?
O005 C00D C00C 120.3(3) . . ?
O005 C00D C00R 118.2(4) . . ?
C00R C00D C00C 121.5(4) . . ?
O006 C00F N008 121.0(3) . . ?
O006 C00F C00J 119.8(3) . . ?
N008 C00F C00J 119.2(3) . . ?
C00H O00G C013 117.8(6) . . ?
O00E C00H O00G 123.7(5) . . ?
O00E C00H C00I 125.8(5) . . ?
O00G C00H C00I 110.4(5) . . ?
N004 C00I C00H 111.2(4) . . ?
N004 C00I H00I 106.7 . . ?
N004 C00I C00N 111.0(3) . . ?
C00H C00I H00I 106.7 . . ?
C00H C00I C00N 113.9(4) . . ?
C00N C00I H00I 106.7 . . ?
C00F C00J H00A 107.3 . . ?
C00F C00J H00B 107.3 . . ?
C00F C00J C00M 120.1(3) . . ?
H00A C00J H00B 106.9 . . ?
C00M C00J H00A 107.3 . . ?
C00M C00J H00B 107.3 . . ?
N008 C00K C00A 115.2(3) . . ?
N008 C00K H00K 107.5 . . ?
N008 C00K C00W 109.8(3) . . ?
C00A C00K H00K 107.5 . . ?
C00A C00K C00W 109.1(3) . . ?
C00W C00K H00K 107.5 . . ?
C00C C00L H00L 114.5 . . ?
C00C C00L C00T 131.0(5) . . ?
C00T C00L H00L 114.5 . . ?
N007 C00M C00J 112.5(3) . . ?
N007 C00M H00C 109.1 . . ?
N007 C00M H00D 109.1 . . ?
C00J C00M H00C 109.1 . . ?
C00J C00M H00D 109.1 . . ?
H00C C00M H00D 107.8 . . ?
C00I C00N H00E 109.1 . . ?
C00I C00N H00F 109.1 . . ?
H00E C00N H00F 107.9 . . ?
C00O C00N C00I 112.3(4) . . ?
C00O C00N H00E 109.1 . . ?
C00O C00N H00F 109.1 . . ?
C00Y C00O C00N 120.9(5) . . ?
C00Y C00O C010 118.7(6) . . ?
C010 C00O C00N 120.2(5) . . ?
O003 C00P C00Q 109.0(4) . . ?
O003 C00P C00V 110.4(4) . . ?
O003 C00P C00X 101.8(4) . . ?
C00Q C00P C00X 111.5(5) . . ?
C00V C00P C00Q 112.7(5) . . ?
C00V C00P C00X 110.9(5) . . ?
C00P C00Q H00G 109.5 . . ?
C00P C00Q H00H 109.5 . . ?
C00P C00Q H00J 109.5 . . ?
H00G C00Q H00H 109.5 . . ?
H00G C00Q H00J 109.5 . . ?
H00H C00Q H00J 109.5 . . ?
C00D C00R H00R 104(5) . . ?
C00S C00R C00D 132.2(7) . . ?
C00S C00R H00R 123(5) . . ?
C00R C00S H00S 115.7 . . ?
C00U C00S C00R 128.5(5) . . ?
C00U C00S H00S 115.7 . . ?
C00L C00T H00T 114.6 . . ?
C00U C00T C00L 130.8(8) . . ?
C00U C00T H00T 114.6 . . ?
C00S C00U H00U 116.6 . . ?
C00T C00U C00S 126.9(6) . . ?
C00T C00U H00U 116.6 . . ?
C00P C00V H00M 109.5 . . ?
C00P C00V H00N 109.5 . . ?
C00P C00V H00O 109.5 . . ?
H00M C00V H00N 109.5 . . ?
H00M C00V H00O 109.5 . . ?
H00N C00V H00O 109.5 . . ?
C00K C00W H00P 108.1 . . ?
C00K C00W H00Q 108.1 . . ?
H00P C00W H00Q 107.3 . . ?
C1 C00W C00K 116.7(7) . . ?
C1 C00W H00P 108.1 . . ?
C1 C00W H00Q 108.1 . . ?
C00P C00X H00V 109.5 . . ?
C00P C00X H00W 109.5 . . ?
C00P C00X H00X 109.5 . . ?
H00V C00X H00W 109.5 . . ?
H00V C00X H00X 109.5 . . ?
H00W C00X H00X 109.5 . . ?
C00O C00Y H00Y 119.8 . . ?
C00O C00Y C011 120.4(6) . . ?
C011 C00Y H00Y 119.8 . . ?
C011 C00Z H00Z 119.8 . . ?
C012 C00Z H00Z 119.8 . . ?
C012 C00Z C011 120.3(7) . . ?
C00O C010 H010 119.0 . . ?
C00O C010 C012 122.0(7) . . ?
C012 C010 H010 119.0 . . ?
C00Y C011 H011 120.4 . . ?
C00Z C011 C00Y 119.3(8) . . ?
C00Z C011 H011 120.4 . . ?
C00Z C012 C010 119.1(7) . . ?
C00Z C012 H012 120.5 . . ?
C010 C012 H012 120.5 . . ?
O00G C013 H01A 109.5 . . ?
O00G C013 H01B 109.5 . . ?
O00G C013 H01C 109.5 . . ?
H01A C013 H01B 109.5 . . ?
H01A C013 H01C 109.5 . . ?
H01B C013 H01C 109.5 . . ?
C00W C1 H1 107.6 . . ?
C00W C1 C2 107.3(12) . . ?
C2 C1 H1 107.6 . . ?
C3 C1 C00W 111.8(12) . . ?
C3 C1 H1 107.6 . . ?
C3 C1 C2 114.6(13) . . ?
C1 C2 H2A 109.5 . . ?
C1 C2 H2B 109.5 . . ?
C1 C2 H2C 109.5 . . ?
H2A C2 H2B 109.5 . . ?
H2A C2 H2C 109.5 . . ?
H2B C2 H2C 109.5 . . ?
C1 C3 H3A 109.5 . . ?
C1 C3 H3B 109.5 . . ?
C1 C3 H3C 109.5 . . ?
H3A C3 H3B 109.5 . . ?
H3A C3 H3C 109.5 . . ?
H3B C3 H3C 109.5 . . ?

loop_
_geom_bond_atom_site_label_1
_geom_bond_atom_site_label_2
_geom_bond_distance
_geom_bond_site_symmetry_2
_geom_bond_publ_flag
O001 C00A 1.226(4) . ?
O002 C00B 1.216(4) . ?
O003 C00B 1.335(4) . ?
O003 C00P 1.472(5) . ?
N004 H004 0.8600 . ?
N004 C00A 1.333(5) . ?
N004 C00I 1.434(5) . ?
O005 C00D 1.239(5) . ?
O006 C00F 1.236(4) . ?
N007 N009 1.393(4) . ?
N007 C00C 1.398(4) . ?
N007 C00M 1.469(6) . ?
N008 H008 0.8600 . ?
N008 C00F 1.330(4) . ?
N008 C00K 1.454(4) . ?
N009 H009 0.8600 . ?
N009 C00B 1.344(5) . ?
C00A C00K 1.500(6) . ?
C00C C00D 1.456(6) . ?
C00C C00L 1.372(7) . ?
C00D C00R 1.447(5) . ?
O00E C00H 1.191(7) . ?
C00F C00J 1.497(5) . ?
O00G C00H 1.323(8) . ?
O00G C013 1.434(9) . ?
C00H C00I 1.514(6) . ?
C00I H00I 0.9800 . ?
C00I C00N 1.534(7) . ?
C00J H00A 0.9700 . ?
C00J H00B 0.9700 . ?
C00J C00M 1.524(5) . ?
C00K H00K 0.9800 . ?
C00K C00W 1.522(6) . ?
C00L H00L 0.9300 . ?
C00L C00T 1.417(7) . ?
C00M H00C 0.9700 . ?
C00M H00D 0.9700 . ?
C00N H00E 0.9700 . ?
C00N H00F 0.9700 . ?
C00N C00O 1.506(8) . ?
C00O C00Y 1.359(8) . ?
C00O C010 1.360(8) . ?
C00P C00Q 1.520(7) . ?
C00P C00V 1.498(9) . ?
C00P C00X 1.526(6) . ?
C00Q H00G 0.9600 . ?
C00Q H00H 0.9600 . ?
C00Q H00J 0.9600 . ?
C00R C00S 1.378(11) . ?
C00R H00R 0.94(8) . ?
C00S H00S 0.9300 . ?
C00S C00U 1.372(12) . ?
C00T H00T 0.9300 . ?
C00T C00U 1.304(11) . ?
C00U H00U 0.9300 . ?
C00V H00M 0.9600 . ?
C00V H00N 0.9600 . ?
C00V H00O 0.9600 . ?
C00W H00P 0.9700 . ?
C00W H00Q 0.9700 . ?
C00W C1 1.513(10) . ?
C00X H00V 0.9600 . ?
C00X H00W 0.9600 . ?
C00X H00X 0.9600 . ?
C00Y H00Y 0.9300 . ?
C00Y C011 1.385(11) . ?
C00Z H00Z 0.9300 . ?
C00Z C011 1.374(14) . ?
C00Z C012 1.355(15) . ?
C010 H010 0.9300 . ?
C010 C012 1.366(12) . ?
C011 H011 0.9300 . ?
C012 H012 0.9300 . ?
C013 H01A 0.9600 . ?
C013 H01B 0.9600 . ?
C013 H01C 0.9600 . ?
C1 H1 0.9800 . ?
C1 C2 1.55(2) . ?
C1 C3 1.45(3) . ?
C2 H2A 0.9600 . ?
C2 H2B 0.9600 . ?
C2 H2C 0.9600 . ?
C3 H3A 0.9600 . ?
C3 H3B 0.9600 . ?
C3 H3C 0.9600 . ?
